data_4065377
loop_
_publ_author_name
'Jim\'enez, M. Victoria'
'Fern\'andez-Tornos, Javier'
'P\'erez-Torrente, Jes\'us J.'
'Modrego, Francisco J.'
'Winterle, Sonja'
'Cunchillos, Carmen'
'Lahoz, Fernando J.'
'Oro, Luis A.'

_publ_section_title
;
 Iridium(I) Complexes with Hemilabile N-Heterocyclic Carbenes: Efficient
 and Versatile Transfer Hydrogenation Catalysts
;
_journal_issue 20
_journal_name_full Organometallics
_journal_page_first 5493
_journal_paper_doi 10.1021/om200747k
_journal_volume 30
_journal_year 2011
_chemical_formula_moiety 'C22 H30 Br Ir N3 O, B F4'
_chemical_formula_sum 'C22 H30 B Br F4 Ir N3 O'
_chemical_formula_weight 711.41
_chemical_name_systematic
; 
 ? 
;
_space_group_IT_number 4
_symmetry_cell_setting monoclinic
_symmetry_space_group_name_Hall 'P 2yb'
_symmetry_space_group_name_H-M 'P 1 21 1'
_atom_sites_solution_hydrogens geom
_atom_sites_solution_primary direct
_atom_sites_solution_secondary difmap
_audit_creation_method SHELXL-97
_cell_angle_alpha 90.00
_cell_angle_beta 96.143(3)
_cell_angle_gamma 90.00
_cell_formula_units_Z 4
_cell_length_a 14.611(3)
_cell_length_b 7.7625(16)
_cell_length_c 21.751(5)
_cell_measurement_reflns_used 6751
_cell_measurement_temperature 100(2)
_cell_measurement_theta_max 26.98
_cell_measurement_theta_min 2.224
_cell_volume 2452.8(9)
_computing_cell_refinement 'SAINT+ v. 6.45 (Bruker AXS, 2003)'
_computing_data_collection 'SMART v. 5.611 (Bruker AXS, 2000)'
_computing_data_reduction 'SAINT+ v. 6.45 (Bruker AXS, 2003)'
_computing_molecular_graphics 'XP program, SHELXTL v6.12, Bruker2000'
_computing_publication_material 'XCIF program, SHELXTLv6.12, BrukerAXS'
_computing_structure_refinement 'SHELXL-97 (Sheldrick, 1997)'
_computing_structure_solution 'SHELXS-97 (Sheldrick, 1990)'
_diffrn_ambient_temperature 100(2)
_diffrn_detector_area_resol_mean 8.26
_diffrn_measured_fraction_theta_full 0.998
_diffrn_measured_fraction_theta_max 0.998
_diffrn_measurement_device_type 'Bruker SMART APEX CCD system'
_diffrn_measurement_method '\w rotations with narrow frames'
_diffrn_radiation_monochromator graphite
_diffrn_radiation_source 'fine-focus sealed tube'
_diffrn_radiation_type MoK\a
_diffrn_radiation_wavelength 0.71073
_diffrn_reflns_av_R_equivalents 0.0337
_diffrn_reflns_av_sigmaI/netI 0.0420
_diffrn_reflns_limit_h_max 18
_diffrn_reflns_limit_h_min -18
_diffrn_reflns_limit_k_max 9
_diffrn_reflns_limit_k_min -9
_diffrn_reflns_limit_l_max 27
_diffrn_reflns_limit_l_min -27
_diffrn_reflns_number 29262
_diffrn_reflns_theta_full 27.06
_diffrn_reflns_theta_max 27.06
_diffrn_reflns_theta_min 1.60
_diffrn_standards_decay_% 'no decay'
_exptl_absorpt_coefficient_mu 7.122
_exptl_absorpt_correction_T_max 0.5666
_exptl_absorpt_correction_T_min 0.4819
_exptl_absorpt_correction_type multi-scan
_exptl_absorpt_process_details
;
 SADABS: Area-Detector Absorption Correction. (1996)  Bruker-AXS
 within SAINT+ package, v. 6.45.
;
_exptl_crystal_colour yellow
_exptl_crystal_density_diffrn 1.926
_exptl_crystal_density_method 'not measured'
_exptl_crystal_description block
_exptl_crystal_F_000 1376
_exptl_crystal_size_max 0.12
_exptl_crystal_size_mid 0.11
_exptl_crystal_size_min 0.09
_refine_diff_density_max 1.410
_refine_diff_density_min -0.744
_refine_diff_density_rms 0.110
_refine_ls_abs_structure_details 'Flack H D (1983), Acta Cryst. A39, 876-881'
_refine_ls_abs_structure_Flack 0.234(5)
_refine_ls_extinction_method none
_refine_ls_goodness_of_fit_ref 1.052
_refine_ls_hydrogen_treatment mixed
_refine_ls_matrix_type full
_refine_ls_number_parameters 610
_refine_ls_number_reflns 10682
_refine_ls_number_restraints 27
_refine_ls_restrained_S_all 1.051
_refine_ls_R_factor_all 0.0278
_refine_ls_R_factor_gt 0.0265
_refine_ls_shift/su_max 0.002
_refine_ls_shift/su_mean 0.000
_refine_ls_structure_factor_coef Fsqd
_refine_ls_weighting_details 'calc w=1/[\s^2^(Fo^2^)+(0.0245P)^2^+0.2317P] where P=(Fo^2^+2Fc^2^)/3'
_refine_ls_weighting_scheme calc
_refine_ls_wR_factor_gt 0.0558
_refine_ls_wR_factor_ref 0.0564
_reflns_number_gt 10389
_reflns_number_total 10682
_reflns_threshold_expression >2sigma(I)
_cod_data_source_file om200747k_si_002.cif
_cod_data_source_block compound_21
_cod_original_cell_volume 2452.9(9)
_cod_original_sg_symbol_H-M 'P 21'
_cod_database_code 4065377

loop_
_symmetry_equiv_pos_as_xyz
'x, y, z'
'-x, y+1/2, -z'

loop_
_atom_site_label
_atom_site_type_symbol
_atom_site_fract_x
_atom_site_fract_y
_atom_site_fract_z
_atom_site_U_iso_or_equiv
_atom_site_adp_type
_atom_site_occupancy
_atom_site_symmetry_multiplicity
_atom_site_calc_flag
_atom_site_refinement_flags
Ir1 Ir 0.252761(12) 0.74222(2) 1.032296(8) 0.01386(5) Uani 1 1 d D
H1 H 0.276(5) 0.841(9) 0.972(2) 0.09(3) Uiso 1 1 d D
Br1 Br 0.25221(4) 0.43024(7) 1.00299(3) 0.02261(14) Uani 1 1 d .
C1 C 0.1266(3) 0.7724(7) 0.9821(2) 0.0150(11) Uani 1 1 d .
C2 C -0.0236(4) 0.8107(7) 0.9498(2) 0.0219(11) Uani 1 1 d .
H2 H -0.0873 0.8328 0.9508 0.026 Uiso 1 1 calc R
C3 C 0.0179(3) 0.7787(7) 0.8998(2) 0.0222(12) Uani 1 1 d .
H3 H -0.0104 0.7735 0.8585 0.027 Uiso 1 1 calc R
N1 N 0.0422(3) 0.8064(5) 1.00002(18) 0.0175(9) Uani 1 1 d .
N2 N 0.1109(3) 0.7541(7) 0.91943(18) 0.0172(9) Uani 1 1 d .
C4 C 0.0166(4) 0.8279(7) 1.0629(2) 0.0230(12) Uani 1 1 d .
H4A H -0.0368 0.9045 1.0621 0.034 Uiso 1 1 calc R
H4B H 0.0684 0.8782 1.0892 0.034 Uiso 1 1 calc R
H4C H 0.0012 0.7154 1.0795 0.034 Uiso 1 1 calc R
C5 C 0.1799(3) 0.7276(8) 0.8750(2) 0.0209(11) Uani 1 1 d .
H5A H 0.1494 0.6768 0.8364 0.025 Uiso 1 1 calc R
H5B H 0.2275 0.6456 0.8928 0.025 Uiso 1 1 calc R
C6 C 0.2254(4) 0.8964(7) 0.8603(2) 0.0205(11) Uani 1 1 d .
C7 C 0.1817(4) 1.0562(7) 0.8640(2) 0.0278(13) Uani 1 1 d .
H7 H 0.1213 1.0608 0.8763 0.033 Uiso 1 1 calc R
C8 C 0.2250(4) 1.2075(8) 0.8498(2) 0.0344(14) Uani 1 1 d .
H8 H 0.1952 1.3154 0.8529 0.041 Uiso 1 1 calc R
C9 C 0.3122(4) 1.1989(9) 0.8311(2) 0.0374(15) Uani 1 1 d .
H9 H 0.3416 1.3025 0.8207 0.045 Uiso 1 1 calc R
C10 C 0.3579(4) 1.0454(9) 0.8270(3) 0.0357(16) Uani 1 1 d .
H10 H 0.4183 1.0427 0.8146 0.043 Uiso 1 1 calc R
C11 C 0.3136(4) 0.8922(9) 0.8415(3) 0.0276(14) Uani 1 1 d .
O1 O 0.3514(2) 0.7325(6) 0.83865(17) 0.0331(9) Uani 1 1 d .
C12 C 0.4395(4) 0.7217(11) 0.8153(3) 0.0498(19) Uani 1 1 d .
H12A H 0.4363 0.7782 0.7748 0.075 Uiso 1 1 calc R
H12B H 0.4564 0.6005 0.8110 0.075 Uiso 1 1 calc R
H12C H 0.4859 0.7792 0.8440 0.075 Uiso 1 1 calc R
C18 C 0.2868(4) 1.0126(7) 1.0193(2) 0.0199(12) Uani 1 1 d .
H18 H 0.2428 1.0731 0.9881 0.024 Uiso 1 1 calc R
C17 C 0.2545(4) 0.9950(7) 1.0764(2) 0.0183(11) Uani 1 1 d .
H17 H 0.1918 1.0451 1.0782 0.022 Uiso 1 1 calc R
C13 C 0.4081(3) 0.7242(9) 1.0432(3) 0.0257(13) Uani 1 1 d .
H13 H 0.4328 0.6132 1.0285 0.031 Uiso 1 1 calc R
C14 C 0.3803(3) 0.7169(9) 1.1016(3) 0.0272(13) Uani 1 1 d .
H14 H 0.3883 0.6023 1.1226 0.033 Uiso 1 1 calc R
C19 C 0.3874(4) 1.0405(7) 1.0098(3) 0.0260(13) Uani 1 1 d .
H19A H 0.3900 1.0923 0.9684 0.031 Uiso 1 1 calc R
H19B H 0.4138 1.1253 1.0408 0.031 Uiso 1 1 calc R
C20 C 0.4465(4) 0.8859(9) 1.0144(4) 0.051(2) Uani 1 1 d .
H20A H 0.5053 0.9164 1.0389 0.061 Uiso 1 1 calc R
H20B H 0.4609 0.8560 0.9722 0.061 Uiso 1 1 calc R
C16 C 0.3124(4) 0.9953(8) 1.1371(3) 0.0339(15) Uani 1 1 d .
H16A H 0.3389 1.1120 1.1441 0.041 Uiso 1 1 calc R
H16B H 0.2719 0.9738 1.1700 0.041 Uiso 1 1 calc R
C15 C 0.3877(5) 0.8705(9) 1.1443(3) 0.057(2) Uani 1 1 d .
H15A H 0.3934 0.8276 1.1874 0.068 Uiso 1 1 calc R
H15B H 0.4455 0.9320 1.1385 0.068 Uiso 1 1 calc R
N3 N 0.1955(3) 0.6579(6) 1.11484(19) 0.0204(10) Uani 1 1 d .
C21 C 0.1716(4) 0.6039(7) 1.1589(2) 0.0216(12) Uani 1 1 d .
C22 C 0.1393(4) 0.5425(8) 1.2166(3) 0.0293(14) Uani 1 1 d .
H22A H 0.1799 0.5864 1.2519 0.044 Uiso 1 1 calc R
H22B H 0.1399 0.4163 1.2172 0.044 Uiso 1 1 calc R
H22C H 0.0765 0.5838 1.2193 0.044 Uiso 1 1 calc R
Ir51 Ir 0.246885(12) 0.19830(2) 0.493790(8) 0.01240(5) Uani 1 1 d DU
H51 H 0.236(3) 0.206(8) 0.5654(6) 0.029(15) Uiso 1 1 d D
Br51 Br 0.25305(4) -0.11573(7) 0.52080(3) 0.02048(11) Uani 1 1 d .
C51 C 0.3806(3) 0.2232(7) 0.5316(2) 0.0130(9) Uani 1 1 d U
C52 C 0.5341(3) 0.2652(7) 0.5498(2) 0.0246(12) Uani 1 1 d .
H52 H 0.5960 0.2880 0.5427 0.029 Uiso 1 1 calc R
C53 C 0.5036(3) 0.2313(7) 0.6040(2) 0.0211(11) Uani 1 1 d .
H53 H 0.5396 0.2263 0.6430 0.025 Uiso 1 1 calc R
N52 N 0.4102(3) 0.2049(7) 0.59303(18) 0.0194(9) Uani 1 1 d U
N51 N 0.4587(3) 0.2609(6) 0.50569(17) 0.0167(8) Uani 1 1 d U
C54 C 0.4699(3) 0.2804(7) 0.4395(2) 0.0205(12) Uani 1 1 d .
H54A H 0.4807 0.1671 0.4217 0.031 Uiso 1 1 calc R
H54B H 0.5224 0.3558 0.4348 0.031 Uiso 1 1 calc R
H54C H 0.4139 0.3311 0.4180 0.031 Uiso 1 1 calc R
C55 C 0.3519(3) 0.1680(7) 0.6434(2) 0.0182(11) Uani 1 1 d .
H55A H 0.3910 0.1208 0.6795 0.022 Uiso 1 1 calc R
H55B H 0.3058 0.0791 0.6292 0.022 Uiso 1 1 calc R
C56 C 0.3030(4) 0.3241(7) 0.6632(2) 0.0195(11) Uani 1 1 d .
C57 C 0.3411(4) 0.4879(8) 0.6630(3) 0.0270(13) Uani 1 1 d .
H57 H 0.4010 0.5025 0.6507 0.032 Uiso 1 1 calc R
C58 C 0.2928(5) 0.6308(8) 0.6806(3) 0.0347(15) Uani 1 1 d .
H58 H 0.3186 0.7428 0.6788 0.042 Uiso 1 1 calc R
C59 C 0.2081(5) 0.6092(8) 0.7005(3) 0.0352(15) Uani 1 1 d .
H59 H 0.1756 0.7065 0.7133 0.042 Uiso 1 1 calc R
C60 C 0.1695(5) 0.4491(8) 0.7022(3) 0.0309(15) Uani 1 1 d .
H60 H 0.1106 0.4362 0.7164 0.037 Uiso 1 1 calc R
C61 C 0.2156(4) 0.3050(7) 0.6833(2) 0.0225(12) Uani 1 1 d .
O51 O 0.1821(3) 0.1401(5) 0.68281(18) 0.0262(9) Uani 1 1 d .
C62 C 0.0932(4) 0.1148(8) 0.7020(3) 0.0318(15) Uani 1 1 d .
H62A H 0.0938 0.1477 0.7455 0.048 Uiso 1 1 calc R
H62B H 0.0759 -0.0068 0.6970 0.048 Uiso 1 1 calc R
H62C H 0.0484 0.1860 0.6767 0.048 Uiso 1 1 calc R
C63 C 0.0947(3) 0.1814(7) 0.5019(2) 0.0159(10) Uani 1 1 d .
H63 H 0.0742 0.0685 0.5179 0.019 Uiso 1 1 calc R
C64 C 0.1047(3) 0.1824(8) 0.4394(2) 0.0183(12) Uani 1 1 d .
H64 H 0.0911 0.0696 0.4181 0.022 Uiso 1 1 calc R
C68 C 0.2170(4) 0.4699(6) 0.5107(2) 0.0183(11) Uani 1 1 d .
H68 H 0.2653 0.5295 0.5391 0.022 Uiso 1 1 calc R
C67 C 0.2391(4) 0.4522(7) 0.4504(3) 0.0213(12) Uani 1 1 d .
H67 H 0.3004 0.5017 0.4435 0.026 Uiso 1 1 calc R
C70 C 0.0659(4) 0.3372(6) 0.5372(2) 0.0196(11) Uani 1 1 d .
H70A H 0.0741 0.3106 0.5820 0.024 Uiso 1 1 calc R
H70B H -0.0005 0.3587 0.5254 0.024 Uiso 1 1 calc R
C69 C 0.1193(3) 0.5015(7) 0.5260(2) 0.0202(11) Uani 1 1 d .
H69A H 0.0854 0.5661 0.4915 0.024 Uiso 1 1 calc R
H69B H 0.1217 0.5746 0.5634 0.024 Uiso 1 1 calc R
C65 C 0.0857(4) 0.3405(7) 0.3978(2) 0.0255(13) Uani 1 1 d .
H65A H 0.0618 0.3014 0.3558 0.031 Uiso 1 1 calc R
H65B H 0.0372 0.4108 0.4141 0.031 Uiso 1 1 calc R
C66 C 0.1696(4) 0.4526(7) 0.3931(2) 0.0247(12) Uani 1 1 d .
H66A H 0.1488 0.5725 0.3847 0.030 Uiso 1 1 calc R
H66B H 0.2008 0.4132 0.3574 0.030 Uiso 1 1 calc R
N53 N 0.2831(3) 0.1124(6) 0.40553(19) 0.0184(9) Uani 1 1 d .
C71 C 0.2971(4) 0.0571(7) 0.3591(3) 0.0226(12) Uani 1 1 d .
C72 C 0.3160(4) -0.0123(10) 0.2995(3) 0.0349(17) Uani 1 1 d .
H72A H 0.3784 0.0201 0.2915 0.052 Uiso 1 1 calc R
H72B H 0.2715 0.0346 0.2669 0.052 Uiso 1 1 calc R
H72C H 0.3107 -0.1381 0.3002 0.052 Uiso 1 1 calc R
B1 B 0.9406(5) 0.5288(10) 0.7629(3) 0.0326(16) Uani 1 1 d .
F1 F 0.9934(2) 0.6717(4) 0.75314(15) 0.0360(8) Uani 1 1 d .
F2 F 0.9942(3) 0.4104(5) 0.79854(16) 0.0432(9) Uani 1 1 d .
F3 F 0.9072(3) 0.4550(5) 0.70715(16) 0.0475(10) Uani 1 1 d .
F4 F 0.8686(2) 0.5791(6) 0.79624(17) 0.0526(11) Uani 1 1 d .
B51 B 0.6053(5) 0.9598(10) 0.7304(3) 0.0323(17) Uani 1 1 d .
F51 F 0.5428(2) 1.0843(5) 0.74567(15) 0.0401(9) Uani 1 1 d .
F52 F 0.6651(3) 1.0337(6) 0.69278(18) 0.0501(12) Uani 1 1 d .
F53 F 0.5550(3) 0.8298(6) 0.69834(18) 0.0648(14) Uani 1 1 d .
F54 F 0.6532(3) 0.8957(5) 0.78380(16) 0.0424(9) Uani 1 1 d .

loop_
_atom_site_aniso_label
_atom_site_aniso_U_11
_atom_site_aniso_U_22
_atom_site_aniso_U_33
_atom_site_aniso_U_23
_atom_site_aniso_U_13
_atom_site_aniso_U_12
Ir1 0.01531(10) 0.00969(9) 0.01704(10) 0.00033(7) 0.00386(7) 0.00086(7)
Br1 0.0247(3) 0.0124(3) 0.0317(3) -0.0011(2) 0.0076(2) 0.0010(2)
C1 0.016(2) 0.008(3) 0.022(3) -0.003(2) 0.006(2) -0.001(2)
C2 0.014(3) 0.024(3) 0.026(3) -0.001(2) -0.002(2) 0.002(2)
C3 0.020(3) 0.025(3) 0.019(2) -0.002(2) -0.007(2) -0.002(2)
N1 0.025(2) 0.011(2) 0.017(2) -0.0028(16) 0.0043(18) 0.0006(17)
N2 0.018(2) 0.016(2) 0.018(2) 0.002(2) 0.0023(17) -0.002(2)
C4 0.019(3) 0.026(3) 0.025(3) 0.003(2) 0.008(2) 0.000(2)
C5 0.020(2) 0.026(3) 0.018(2) -0.003(2) 0.0053(19) 0.002(2)
C6 0.028(3) 0.022(3) 0.011(2) -0.004(2) 0.001(2) 0.000(2)
C7 0.039(4) 0.026(3) 0.019(3) -0.002(2) 0.008(3) -0.001(3)
C8 0.057(4) 0.018(3) 0.027(3) 0.000(3) 0.003(3) 0.000(3)
C9 0.056(4) 0.028(4) 0.028(3) 0.006(3) 0.005(3) -0.008(3)
C10 0.034(4) 0.049(4) 0.025(3) 0.007(3) 0.005(3) -0.015(3)
C11 0.033(4) 0.030(4) 0.020(3) 0.005(3) 0.004(2) -0.004(3)
O1 0.027(2) 0.037(3) 0.037(2) 0.003(2) 0.0107(17) 0.008(2)
C12 0.023(3) 0.071(5) 0.056(4) 0.008(4) 0.011(3) 0.017(4)
C18 0.021(3) 0.017(3) 0.021(3) -0.003(2) -0.001(2) -0.004(2)
C17 0.022(3) 0.014(3) 0.019(3) 0.003(2) 0.003(2) 0.002(2)
C13 0.018(3) 0.017(3) 0.042(3) 0.015(3) 0.004(2) 0.004(3)
C14 0.018(3) 0.025(4) 0.038(3) -0.005(3) -0.003(2) 0.003(3)
C19 0.025(3) 0.018(3) 0.036(3) -0.002(2) 0.009(3) -0.005(2)
C20 0.020(3) 0.045(4) 0.089(6) 0.036(4) 0.010(3) 0.001(3)
C16 0.051(4) 0.028(3) 0.020(3) -0.003(3) -0.006(3) 0.003(3)
C15 0.053(5) 0.047(5) 0.061(5) -0.029(4) -0.033(4) 0.021(4)
N3 0.024(2) 0.019(2) 0.018(2) -0.0023(18) 0.0008(18) 0.0037(19)
C21 0.022(3) 0.020(3) 0.021(3) 0.001(2) -0.002(2) 0.000(2)
C22 0.030(3) 0.035(4) 0.025(3) 0.006(3) 0.011(3) -0.008(3)
Ir51 0.01266(9) 0.01043(9) 0.01425(10) 0.00013(7) 0.00214(7) -0.00031(7)
Br51 0.0213(3) 0.0119(3) 0.0291(3) 0.0004(2) 0.0066(2) -0.0002(2)
C51 0.018(2) 0.004(2) 0.018(2) 0.004(2) 0.0055(17) 0.0019(19)
C52 0.016(3) 0.027(3) 0.031(3) 0.001(2) 0.005(2) -0.003(2)
C53 0.016(2) 0.022(3) 0.024(2) 0.001(2) -0.0032(19) -0.005(2)
N52 0.017(2) 0.020(3) 0.021(2) 0.005(2) 0.0019(16) 0.000(2)
N51 0.0163(19) 0.016(2) 0.0177(19) -0.0005(17) 0.0006(16) -0.0001(18)
C54 0.020(3) 0.026(3) 0.016(2) -0.002(2) 0.007(2) -0.005(2)
C55 0.015(2) 0.025(3) 0.015(2) 0.003(2) 0.0011(19) -0.003(2)
C56 0.019(3) 0.022(3) 0.018(2) 0.000(2) 0.005(2) -0.003(2)
C57 0.030(3) 0.031(3) 0.020(3) -0.004(2) 0.007(2) -0.003(3)
C58 0.055(4) 0.020(3) 0.030(3) -0.003(3) 0.006(3) -0.002(3)
C59 0.058(4) 0.026(3) 0.023(3) -0.004(3) 0.012(3) 0.010(3)
C60 0.038(4) 0.035(4) 0.022(3) -0.003(3) 0.008(3) 0.007(3)
C61 0.022(3) 0.027(3) 0.019(3) -0.007(2) 0.005(2) 0.003(2)
O51 0.020(2) 0.031(2) 0.029(2) -0.0013(17) 0.0112(17) -0.0018(17)
C62 0.024(3) 0.043(4) 0.030(3) 0.001(3) 0.011(3) -0.006(3)
C63 0.013(2) 0.014(3) 0.021(2) -0.003(2) 0.0029(19) -0.001(2)
C64 0.013(2) 0.017(3) 0.024(3) -0.004(3) -0.003(2) 0.001(2)
C68 0.021(3) 0.009(2) 0.025(3) 0.004(2) 0.004(2) -0.001(2)
C67 0.019(3) 0.013(3) 0.032(3) -0.002(2) 0.007(2) -0.001(2)
C70 0.021(3) 0.015(3) 0.022(3) 0.002(2) -0.001(2) 0.004(2)
C69 0.021(3) 0.016(3) 0.024(3) -0.002(2) 0.004(2) -0.001(2)
C65 0.024(3) 0.029(3) 0.022(3) 0.004(2) 0.000(2) 0.005(2)
C66 0.021(3) 0.029(3) 0.024(3) 0.008(2) 0.001(2) 0.004(2)
N53 0.014(2) 0.024(2) 0.016(2) 0.0011(19) -0.0009(17) -0.0047(18)
C71 0.014(3) 0.031(3) 0.022(3) -0.001(2) 0.001(2) 0.000(2)
C72 0.024(3) 0.061(5) 0.020(3) -0.011(3) 0.001(3) 0.004(3)
B1 0.031(4) 0.043(4) 0.024(4) -0.009(3) 0.004(3) 0.001(3)
F1 0.045(2) 0.034(2) 0.0286(16) -0.0003(15) 0.0025(15) -0.0022(17)
F2 0.055(2) 0.043(2) 0.0334(19) 0.0101(17) 0.0130(17) 0.0100(19)
F3 0.051(2) 0.058(3) 0.0323(19) -0.0148(18) -0.0007(18) -0.006(2)
F4 0.027(2) 0.085(3) 0.048(2) -0.024(2) 0.0151(17) -0.001(2)
B51 0.049(5) 0.035(4) 0.014(3) 0.006(3) 0.008(3) -0.004(3)
F51 0.037(2) 0.054(2) 0.0306(19) 0.0016(18) 0.0062(16) 0.0139(19)
F52 0.031(2) 0.080(3) 0.041(2) 0.028(2) 0.0134(18) 0.008(2)
F53 0.101(4) 0.059(3) 0.036(2) -0.017(2) 0.010(2) -0.027(3)
F54 0.048(2) 0.045(2) 0.0338(19) 0.0133(18) 0.0011(17) 0.010(2)

loop_
_atom_type_symbol
_atom_type_description
_atom_type_scat_dispersion_real
_atom_type_scat_dispersion_imag
_atom_type_scat_source
C C 0.0033 0.0016 'International Tables Vol C Tables 4.2.6.8 and 6.1.1.4'
H H 0.0000 0.0000 'International Tables Vol C Tables 4.2.6.8 and 6.1.1.4'
B B 0.0013 0.0007 'International Tables Vol C Tables 4.2.6.8 and 6.1.1.4'
N N 0.0061 0.0033 'International Tables Vol C Tables 4.2.6.8 and 6.1.1.4'
O O 0.0106 0.0060 'International Tables Vol C Tables 4.2.6.8 and 6.1.1.4'
F F 0.0171 0.0103 'International Tables Vol C Tables 4.2.6.8 and 6.1.1.4'
Br Br -0.2901 2.4595 'International Tables Vol C Tables 4.2.6.8 and 6.1.1.4'
Ir Ir -1.4442 7.9887 'International Tables Vol C Tables 4.2.6.8 and 6.1.1.4'

loop_
_geom_angle_atom_site_label_1
_geom_angle_atom_site_label_2
_geom_angle_atom_site_label_3
_geom_angle
C1 Ir1 N3 94.08(18)
C1 Ir1 C18 91.5(2)
N3 Ir1 C18 120.81(18)
C1 Ir1 C17 95.7(2)
N3 Ir1 C17 83.93(18)
C18 Ir1 C17 36.89(19)
C1 Ir1 C13 153.78(19)
N3 Ir1 C13 111.55(18)
C18 Ir1 C13 80.4(2)
C17 Ir1 C13 92.6(2)
C1 Ir1 C14 170.69(19)
N3 Ir1 C14 77.62(18)
C18 Ir1 C14 89.3(2)
C17 Ir1 C14 79.4(2)
C13 Ir1 C14 35.30(18)
C1 Ir1 Br1 89.81(14)
N3 Ir1 Br1 85.85(11)
C18 Ir1 Br1 153.12(14)
C17 Ir1 Br1 168.73(13)
C13 Ir1 Br1 86.71(18)
C14 Ir1 Br1 93.73(17)
C1 Ir1 H1 76(3)
N3 Ir1 H1 166(3)
C18 Ir1 H1 50(3)
C17 Ir1 H1 87(3)
C13 Ir1 H1 79(3)
C14 Ir1 H1 111(3)
Br1 Ir1 H1 104(3)
N1 C1 N2 104.2(4)
N1 C1 Ir1 131.4(4)
N2 C1 Ir1 124.4(3)
C3 C2 N1 107.8(5)
C3 C2 H2 126.1
N1 C2 H2 126.1
C2 C3 N2 107.0(4)
C2 C3 H3 126.5
N2 C3 H3 126.5
C1 N1 C2 110.8(4)
C1 N1 C4 128.2(4)
C2 N1 C4 120.9(4)
C1 N2 C3 110.2(4)
C1 N2 C5 127.7(4)
C3 N2 C5 121.9(4)
N1 C4 H4A 109.5
N1 C4 H4B 109.5
H4A C4 H4B 109.5
N1 C4 H4C 109.5
H4A C4 H4C 109.5
H4B C4 H4C 109.5
N2 C5 C6 111.2(5)
N2 C5 H5A 109.4
C6 C5 H5A 109.4
N2 C5 H5B 109.4
C6 C5 H5B 109.4
H5A C5 H5B 108.0
C11 C6 C7 118.6(5)
C11 C6 C5 118.8(5)
C7 C6 C5 122.6(5)
C8 C7 C6 121.1(6)
C8 C7 H7 119.5
C6 C7 H7 119.5
C9 C8 C7 118.9(6)
C9 C8 H8 120.5
C7 C8 H8 120.5
C10 C9 C8 122.1(6)
C10 C9 H9 118.9
C8 C9 H9 118.9
C9 C10 C11 118.7(6)
C9 C10 H10 120.7
C11 C10 H10 120.7
O1 C11 C6 115.3(5)
O1 C11 C10 124.1(6)
C6 C11 C10 120.6(6)
C11 O1 C12 116.9(6)
O1 C12 H12A 109.5
O1 C12 H12B 109.5
H12A C12 H12B 109.5
O1 C12 H12C 109.5
H12A C12 H12C 109.5
H12B C12 H12C 109.5
C17 C18 C19 124.4(5)
C17 C18 Ir1 71.6(3)
C19 C18 Ir1 113.0(4)
C17 C18 H18 113.6
C19 C18 H18 113.6
Ir1 C18 H18 113.6
C18 C17 C16 125.4(5)
C18 C17 Ir1 71.5(3)
C16 C17 Ir1 111.7(4)
C18 C17 H17 113.6
C16 C17 H17 113.6
Ir1 C17 H17 113.6
C14 C13 C20 124.6(7)
C14 C13 Ir1 73.0(3)
C20 C13 Ir1 108.2(4)
C14 C13 H13 114.4
C20 C13 H13 114.4
Ir1 C13 H13 114.4
C13 C14 C15 121.8(6)
C13 C14 Ir1 71.7(3)
C15 C14 Ir1 109.8(4)
C13 C14 H14 115.2
C15 C14 H14 115.2
Ir1 C14 H14 115.2
C20 C19 C18 116.2(5)
C20 C19 H19A 108.2
C18 C19 H19A 108.2
C20 C19 H19B 108.2
C18 C19 H19B 108.2
H19A C19 H19B 107.4
C19 C20 C13 117.1(5)
C19 C20 H20A 108.0
C13 C20 H20A 108.0
C19 C20 H20B 108.0
C13 C20 H20B 108.0
H20A C20 H20B 107.3
C15 C16 C17 116.3(5)
C15 C16 H16A 108.2
C17 C16 H16A 108.2
C15 C16 H16B 108.2
C17 C16 H16B 108.2
H16A C16 H16B 107.4
C16 C15 C14 117.1(5)
C16 C15 H15A 108.0
C14 C15 H15A 108.0
C16 C15 H15B 108.0
C14 C15 H15B 108.0
H15A C15 H15B 107.3
C21 N3 Ir1 174.1(4)
N3 C21 C22 177.3(6)
C21 C22 H22A 109.5
C21 C22 H22B 109.5
H22A C22 H22B 109.5
C21 C22 H22C 109.5
H22A C22 H22C 109.5
H22B C22 H22C 109.5
C51 Ir51 N53 94.16(16)
C51 Ir51 C67 95.3(2)
N53 Ir51 C67 84.29(19)
C51 Ir51 C68 92.3(2)
N53 Ir51 C68 121.37(18)
C67 Ir51 C68 37.1(2)
C51 Ir51 C63 151.87(18)
N53 Ir51 C63 113.01(16)
C67 Ir51 C63 94.62(19)
C68 Ir51 C63 80.03(19)
C51 Ir51 C64 172.21(19)
N53 Ir51 C64 79.46(17)
C67 Ir51 C64 79.8(2)
C68 Ir51 C64 87.3(2)
C63 Ir51 C64 35.54(17)
C51 Ir51 Br51 89.37(14)
N53 Ir51 Br51 84.35(12)
C67 Ir51 Br51 168.02(15)
C68 Ir51 Br51 153.98(13)
C63 Ir51 Br51 86.32(14)
C64 Ir51 Br51 94.40(17)
C51 Ir51 H51 78.1(17)
N53 Ir51 H51 162(2)
C67 Ir51 H51 113(2)
C68 Ir51 H51 76(2)
C63 Ir51 H51 73.8(17)
C64 Ir51 H51 109.3(17)
Br51 Ir51 H51 79(2)
N51 C51 N52 103.7(4)
N51 C51 Ir51 131.5(3)
N52 C51 Ir51 124.8(3)
C53 C52 N51 107.0(4)
C53 C52 H52 126.5
N51 C52 H52 126.5
C52 C53 N52 107.2(4)
C52 C53 H53 126.4
N52 C53 H53 126.4
C51 N52 C53 111.0(4)
C51 N52 C55 126.5(4)
C53 N52 C55 122.5(4)
C51 N51 C52 111.1(4)
C51 N51 C54 127.8(4)
C52 N51 C54 120.8(4)
N51 C54 H54A 109.5
N51 C54 H54B 109.5
H54A C54 H54B 109.5
N51 C54 H54C 109.5
H54A C54 H54C 109.5
H54B C54 H54C 109.5
N52 C55 C56 112.7(4)
N52 C55 H55A 109.1
C56 C55 H55A 109.1
N52 C55 H55B 109.1
C56 C55 H55B 109.1
H55A C55 H55B 107.8
C57 C56 C61 118.5(5)
C57 C56 C55 122.6(5)
C61 C56 C55 118.9(5)
C56 C57 C58 121.0(5)
C56 C57 H57 119.5
C58 C57 H57 119.5
C59 C58 C57 119.5(6)
C59 C58 H58 120.2
C57 C58 H58 120.2
C58 C59 C60 120.8(6)
C58 C59 H59 119.6
C60 C59 H59 119.6
C59 C60 C61 120.6(6)
C59 C60 H60 119.7
C61 C60 H60 119.7
O51 C61 C60 124.7(5)
O51 C61 C56 115.7(5)
C60 C61 C56 119.5(6)
C61 O51 C62 117.7(4)
O51 C62 H62A 109.5
O51 C62 H62B 109.5
H62A C62 H62B 109.5
O51 C62 H62C 109.5
H62A C62 H62C 109.5
H62B C62 H62C 109.5
C64 C63 C70 123.9(5)
C64 C63 Ir51 73.3(3)
C70 C63 Ir51 108.9(3)
C64 C63 H63 114.4
C70 C63 H63 114.4
Ir51 C63 H63 114.4
C63 C64 C65 123.6(5)
C63 C64 Ir51 71.1(3)
C65 C64 Ir51 111.1(4)
C63 C64 H64 114.4
C65 C64 H64 114.4
Ir51 C64 H64 114.4
C67 C68 C69 122.7(5)
C67 C68 Ir51 71.1(3)
C69 C68 Ir51 113.6(3)
C67 C68 H68 114.1
C69 C68 H68 114.1
Ir51 C68 H68 114.1
C68 C67 C66 124.7(5)
C68 C67 Ir51 71.8(3)
C66 C67 Ir51 110.8(4)
C68 C67 H67 114.0
C66 C67 H67 114.0
Ir51 C67 H67 114.0
C63 C70 C69 114.2(4)
C63 C70 H70A 108.7
C69 C70 H70A 108.7
C63 C70 H70B 108.7
C69 C70 H70B 108.7
H70A C70 H70B 107.6
C68 C69 C70 114.1(4)
C68 C69 H69A 108.7
C70 C69 H69A 108.7
C68 C69 H69B 108.7
C70 C69 H69B 108.7
H69A C69 H69B 107.6
C66 C65 C64 113.7(4)
C66 C65 H65A 108.8
C64 C65 H65A 108.8
C66 C65 H65B 108.8
C64 C65 H65B 108.8
H65A C65 H65B 107.7
C65 C66 C67 114.7(4)
C65 C66 H66A 108.6
C67 C66 H66A 108.6
C65 C66 H66B 108.6
C67 C66 H66B 108.6
H66A C66 H66B 107.6
C71 N53 Ir51 174.6(4)
N53 C71 C72 179.3(7)
C71 C72 H72A 109.5
C71 C72 H72B 109.5
H72A C72 H72B 109.5
C71 C72 H72C 109.5
H72A C72 H72C 109.5
H72B C72 H72C 109.5
F1 B1 F3 110.4(5)
F1 B1 F2 109.0(5)
F3 B1 F2 109.9(6)
F1 B1 F4 108.7(6)
F3 B1 F4 110.9(5)
F2 B1 F4 107.8(5)
F54 B51 F52 110.6(6)
F54 B51 F53 110.6(6)
F52 B51 F53 109.7(5)
F54 B51 F51 109.5(5)
F52 B51 F51 109.0(6)
F53 B51 F51 107.3(6)

loop_
_geom_bond_atom_site_label_1
_geom_bond_atom_site_label_2
_geom_bond_distance
Ir1 C1 2.052(5)
Ir1 N3 2.162(4)
Ir1 C18 2.182(6)
Ir1 C17 2.183(5)
Ir1 C13 2.261(5)
Ir1 C14 2.277(5)
Ir1 Br1 2.5040(8)
Ir1 H1 1.596(10)
C1 N1 1.359(6)
C1 N2 1.366(6)
C2 C3 1.323(7)
C2 N1 1.375(6)
C2 H2 0.9500
C3 N2 1.393(6)
C3 H3 0.9500
N1 C4 1.466(6)
N2 C5 1.484(6)
C4 H4A 0.9800
C4 H4B 0.9800
C4 H4C 0.9800
C5 C6 1.519(8)
C5 H5A 0.9900
C5 H5B 0.9900
C6 C11 1.392(8)
C6 C7 1.402(8)
C7 C8 1.384(8)
C7 H7 0.9500
C8 C9 1.380(8)
C8 H8 0.9500
C9 C10 1.374(9)
C9 H9 0.9500
C10 C11 1.406(8)
C10 H10 0.9500
C11 O1 1.362(8)
O1 C12 1.436(6)
C12 H12A 0.9800
C12 H12B 0.9800
C12 H12C 0.9800
C18 C17 1.381(7)
C18 C19 1.523(7)
C18 H18 1.0000
C17 C16 1.491(7)
C17 H17 1.0000
C13 C14 1.376(7)
C13 C20 1.536(8)
C13 H13 1.0000
C14 C15 1.508(8)
C14 H14 1.0000
C19 C20 1.475(8)
C19 H19A 0.9900
C19 H19B 0.9900
C20 H20A 0.9900
C20 H20B 0.9900
C16 C15 1.462(8)
C16 H16A 0.9900
C16 H16B 0.9900
C15 H15A 0.9900
C15 H15B 0.9900
N3 C21 1.136(7)
C21 C22 1.467(7)
C22 H22A 0.9800
C22 H22B 0.9800
C22 H22C 0.9800
Ir51 C51 2.046(4)
Ir51 N53 2.151(4)
Ir51 C67 2.183(5)
Ir51 C68 2.192(5)
Ir51 C63 2.253(5)
Ir51 C64 2.281(5)
Ir51 Br51 2.5068(8)
Ir51 H51 1.583(10)
C51 N51 1.357(6)
C51 N52 1.368(6)
C52 C53 1.332(7)
C52 N51 1.381(6)
C52 H52 0.9500
C53 N52 1.375(6)
C53 H53 0.9500
N52 C55 1.486(6)
N51 C54 1.474(6)
C54 H54A 0.9800
C54 H54B 0.9800
C54 H54C 0.9800
C55 C56 1.493(7)
C55 H55A 0.9900
C55 H55B 0.9900
C56 C57 1.388(8)
C56 C61 1.400(7)
C57 C58 1.390(8)
C57 H57 0.9500
C58 C59 1.364(9)
C58 H58 0.9500
C59 C60 1.367(9)
C59 H59 0.9500
C60 C61 1.391(8)
C60 H60 0.9500
C61 O51 1.371(7)
O51 C62 1.420(6)
C62 H62A 0.9800
C62 H62B 0.9800
C62 H62C 0.9800
C63 C64 1.384(7)
C63 C70 1.516(7)
C63 H63 1.0000
C64 C65 1.532(8)
C64 H64 1.0000
C68 C67 1.391(8)
C68 C69 1.519(7)
C68 H68 1.0000
C67 C66 1.521(7)
C67 H67 1.0000
C70 C69 1.529(7)
C70 H70A 0.9900
C70 H70B 0.9900
C69 H69A 0.9900
C69 H69B 0.9900
C65 C66 1.516(7)
C65 H65A 0.9900
C65 H65B 0.9900
C66 H66A 0.9900
C66 H66B 0.9900
N53 C71 1.135(6)
C71 C72 1.457(8)
C72 H72A 0.9800
C72 H72B 0.9800
C72 H72C 0.9800
B1 F1 1.380(8)
B1 F3 1.382(7)
B1 F2 1.389(8)
B1 F4 1.396(7)
B51 F54 1.383(7)
B51 F52 1.383(8)
B51 F53 1.391(8)
B51 F51 1.394(8)
